data_4304272
loop_
_publ_author_name
'Mohammad Habib'
'Tapan K. Karmakar'
'Guillem Arom\'i'
'Jordi Ribas-Ari\~no'
'Hoong-Kun Fun'
'Suchada Chantrapromma'
'Swapan K. Chandra'

_publ_section_title
;
A Versatile Series of Nickel(II) Complexes Derived from Tetradentate
Imine/Pyridyl Ligands and Various Pseudohalides: Azide and Cyanate
Compared
;
_journal_name_full 'Inorganic Chemistry'
_journal_page_first 4109
_journal_page_last 4117
_journal_paper_doi 10.1021/ic701754u
_journal_volume 47
_journal_year 2008
_chemical_formula_sum 'C56 H47 N12 Ni2 O0.75 S4'
_chemical_formula_weight 1145.72
_chemical_name_systematic
; 
 ? 
;
_space_group_IT_number 2
_symmetry_cell_setting triclinic
_symmetry_space_group_name_Hall '-P 1'
_symmetry_space_group_name_H-M 'P -1'
_atom_sites_solution_hydrogens geom
_atom_sites_solution_primary direct
_atom_sites_solution_secondary difmap
_audit_creation_method SHELXL-97
_cell_angle_alpha 92.4880(10)
_cell_angle_beta 90.2890(10)
_cell_angle_gamma 98.2270(10)
_cell_formula_units_Z 2
_cell_length_a 12.8934(3)
_cell_length_b 14.1523(3)
_cell_length_c 15.5819(3)
_cell_measurement_temperature 100.0(1)
_cell_volume 2811.15(10)
_computing_structure_refinement 'SHELXL-97 (Sheldrick, 1997)'
_computing_structure_solution 'SHELXS-97 (Sheldrick, 1990)'
_diffrn_ambient_temperature 297(2)
_diffrn_measured_fraction_theta_full 0.995
_diffrn_measured_fraction_theta_max 0.995
_diffrn_radiation_monochromator graphite
_diffrn_radiation_source 'fine-focus sealed tube'
_diffrn_radiation_type MoK\a
_diffrn_radiation_wavelength 0.71073
_diffrn_reflns_av_R_equivalents 0.0514
_diffrn_reflns_av_sigmaI/netI 0.0624
_diffrn_reflns_limit_h_max 18
_diffrn_reflns_limit_h_min -18
_diffrn_reflns_limit_k_max 19
_diffrn_reflns_limit_k_min -19
_diffrn_reflns_limit_l_max 21
_diffrn_reflns_limit_l_min -21
_diffrn_reflns_number 68887
_diffrn_reflns_theta_full 30.12
_diffrn_reflns_theta_max 30.12
_diffrn_reflns_theta_min 1.31
_exptl_absorpt_coefficient_mu 0.868
_exptl_absorpt_correction_T_max 0.8867
_exptl_absorpt_correction_T_min 0.8064
_exptl_crystal_density_diffrn 1.354
_exptl_crystal_density_method 'not measured'
_exptl_crystal_F_000 1186
_exptl_crystal_size_max 0.26
_exptl_crystal_size_mid 0.22
_exptl_crystal_size_min 0.14
_refine_diff_density_max 0.597
_refine_diff_density_min -0.551
_refine_diff_density_rms 0.123
_refine_ls_extinction_method none
_refine_ls_goodness_of_fit_ref 1.046
_refine_ls_hydrogen_treatment mixed
_refine_ls_matrix_type full
_refine_ls_number_parameters 727
_refine_ls_number_reflns 16471
_refine_ls_number_restraints 0
_refine_ls_restrained_S_all 1.046
_refine_ls_R_factor_all 0.0854
_refine_ls_R_factor_gt 0.0471
_refine_ls_shift/su_max 0.002
_refine_ls_shift/su_mean 0.000
_refine_ls_structure_factor_coef Fsqd
_refine_ls_weighting_details 'calc w=1/[\s^2^(Fo^2^)+(0.0580P)^2^+0.5392P] where P=(Fo^2^+2Fc^2^)/3'
_refine_ls_weighting_scheme calc
_refine_ls_wR_factor_gt 0.1035
_refine_ls_wR_factor_ref 0.1256
_reflns_number_gt 11105
_reflns_number_total 16471
_reflns_threshold_expression >2sigma(I)
_cod_data_source_file ic701754u-file001_3.cif
_cod_data_source_block Compd.3
_cod_database_code 4304272

loop_
_symmetry_equiv_pos_as_xyz
'x, y, z'
'-x, -y, -z'

loop_
_atom_site_label
_atom_site_type_symbol
_atom_site_fract_x
_atom_site_fract_y
_atom_site_fract_z
_atom_site_U_iso_or_equiv
_atom_site_adp_type
_atom_site_occupancy
_atom_site_symmetry_multiplicity
_atom_site_calc_flag
_atom_site_refinement_flags
_atom_site_disorder_assembly
_atom_site_disorder_group
Ni1A Ni 0.83519(2) 0.93937(2) 0.387916(19) 0.02170(8) Uani 1 1 d . . .
S1A S 0.57488(5) 0.69390(5) 0.47169(4) 0.03312(15) Uani 1 1 d . . .
S2A S 1.09296(6) 0.72919(5) 0.33316(5) 0.0457(2) Uani 1 1 d . . .
N1A N 0.71564(16) 0.82581(14) 0.38633(13) 0.0276(4) Uani 1 1 d . . .
N2A N 0.94372(16) 0.85371(14) 0.35081(12) 0.0256(4) Uani 1 1 d . . .
N3A N 0.85329(15) 0.91446(13) 0.51843(12) 0.0224(4) Uani 1 1 d . . .
N4A N 0.72960(15) 1.02251(13) 0.44715(12) 0.0238(4) Uani 1 1 d . . .
N5A N 0.81983(16) 0.96941(14) 0.25965(12) 0.0250(4) Uani 1 1 d . . .
N6A N 0.92749(15) 1.07679(13) 0.37996(12) 0.0221(4) Uani 1 1 d . . .
C1A C 0.65670(19) 0.77176(17) 0.42308(15) 0.0255(5) Uani 1 1 d . . .
C2A C 1.00456(18) 0.80121(17) 0.34272(15) 0.0254(5) Uani 1 1 d . . .
C3A C 0.70315(19) 0.86230(17) 0.69211(17) 0.0292(5) Uani 1 1 d . . .
H3AA H 0.6549 0.8290 0.6531 0.035 Uiso 1 1 calc R . .
C4A C 0.6967(2) 0.84350(18) 0.77875(17) 0.0326(6) Uani 1 1 d . . .
H4AA H 0.6444 0.7971 0.7978 0.039 Uiso 1 1 calc R . .
C5A C 0.7678(2) 0.89361(18) 0.83683(16) 0.0316(6) Uani 1 1 d . . .
H5AA H 0.7631 0.8809 0.8949 0.038 Uiso 1 1 calc R . .
C6A C 0.8457(2) 0.96239(17) 0.80900(16) 0.0289(5) Uani 1 1 d . . .
H6AA H 0.8932 0.9960 0.8484 0.035 Uiso 1 1 calc R . .
C7A C 0.85361(19) 0.98152(16) 0.72288(15) 0.0249(5) Uani 1 1 d . . .
H7AA H 0.9064 1.0277 0.7044 0.030 Uiso 1 1 calc R . .
C8A C 0.78224(18) 0.93136(16) 0.66367(15) 0.0232(5) Uani 1 1 d . . .
C9A C 0.79224(18) 0.95163(16) 0.57086(15) 0.0230(5) Uani 1 1 d . . .
C10A C 0.72614(19) 1.01781(16) 0.53360(15) 0.0250(5) Uani 1 1 d . . .
C11A C 0.6642(2) 1.07049(18) 0.58352(17) 0.0332(6) Uani 1 1 d . . .
H11A H 0.6636 1.0669 0.6430 0.040 Uiso 1 1 calc R . .
C12A C 0.6029(2) 1.1287(2) 0.54272(17) 0.0378(6) Uani 1 1 d . . .
H12A H 0.5602 1.1643 0.5747 0.045 Uiso 1 1 calc R . .
C13A C 0.6057(2) 1.13334(18) 0.45483(17) 0.0333(6) Uani 1 1 d . . .
H13A H 0.5650 1.1717 0.4265 0.040 Uiso 1 1 calc R . .
C14A C 0.67064(19) 1.07956(17) 0.40926(16) 0.0265(5) Uani 1 1 d . . .
H14A H 0.6733 1.0833 0.3499 0.032 Uiso 1 1 calc R . .
C15A C 0.8769(2) 1.28523(18) 0.32632(18) 0.0336(6) Uani 1 1 d . . .
H15A H 0.8132 1.2613 0.3503 0.040 Uiso 1 1 calc R . .
C16A C 0.9045(2) 1.38309(19) 0.3192(2) 0.0441(7) Uani 1 1 d . . .
H16A H 0.8596 1.4246 0.3397 0.053 Uiso 1 1 calc R . .
C17A C 0.9978(2) 1.41921(19) 0.28227(19) 0.0432(7) Uani 1 1 d . . .
H17A H 1.0162 1.4849 0.2786 0.052 Uiso 1 1 calc R . .
C18A C 1.0641(2) 1.35770(19) 0.25053(18) 0.0379(6) Uani 1 1 d . . .
H18A H 1.1262 1.3819 0.2241 0.045 Uiso 1 1 calc R . .
C19A C 1.0378(2) 1.25973(18) 0.25818(16) 0.0317(6) Uani 1 1 d . . .
H19A H 1.0825 1.2184 0.2370 0.038 Uiso 1 1 calc R . .
C20A C 0.94495(19) 1.22326(17) 0.29740(15) 0.0257(5) Uani 1 1 d . . .
C21A C 0.91596(18) 1.11861(16) 0.30939(15) 0.0234(5) Uani 1 1 d . . .
C22A C 0.86649(19) 1.05609(17) 0.23692(15) 0.0251(5) Uani 1 1 d . . .
C23A C 0.8687(2) 1.08333(19) 0.15309(16) 0.0360(6) Uani 1 1 d . . .
H23A H 0.8992 1.1443 0.1394 0.043 Uiso 1 1 calc R . .
C24A C 0.8244(3) 1.0180(2) 0.08942(18) 0.0466(8) Uani 1 1 d . . .
H24A H 0.8244 1.0347 0.0323 0.056 Uiso 1 1 calc R . .
C25A C 0.7804(3) 0.9283(2) 0.11197(18) 0.0442(7) Uani 1 1 d . . .
H25A H 0.7518 0.8831 0.0702 0.053 Uiso 1 1 calc R . .
C26A C 0.7793(2) 0.90627(19) 0.19773(16) 0.0330(6) Uani 1 1 d . . .
H26A H 0.7494 0.8456 0.2128 0.040 Uiso 1 1 calc R . .
C27A C 0.91035(19) 0.83797(16) 0.54543(16) 0.0226(5) Uani 1 1 d . . .
H5NA H 0.8880(19) 0.8152(17) 0.5981(16) 0.025(7) Uiso 1 1 d . . .
C28A C 0.97087(19) 1.13409(17) 0.45646(15) 0.0233(5) Uani 1 1 d . . .
H8NA H 0.9510(19) 1.0979(18) 0.5057(16) 0.028(7) Uiso 1 1 d . . .
Ni1B Ni 1.49303(2) 0.44846(2) 0.170408(19) 0.02162(8) Uani 1 1 d . . .
S1B S 1.63007(6) 0.16695(5) 0.19611(5) 0.03735(17) Uani 1 1 d . . .
S2B S 1.18617(6) 0.29210(5) 0.01706(5) 0.03966(17) Uani 1 1 d . . .
N1B N 1.52718(16) 0.32576(14) 0.22655(13) 0.0291(5) Uani 1 1 d . . .
N2B N 1.35536(15) 0.38134(14) 0.11712(13) 0.0258(4) Uani 1 1 d . . .
N3B N 1.58487(15) 0.40891(13) 0.06660(12) 0.0206(4) Uani 1 1 d . . .
N4B N 1.64355(15) 0.51595(13) 0.20642(12) 0.0243(4) Uani 1 1 d . . .
N5B N 1.41034(16) 0.49428(14) 0.27451(12) 0.0259(4) Uani 1 1 d . . .
N6B N 1.46901(14) 0.58750(13) 0.13533(12) 0.0213(4) Uani 1 1 d . . .
C1B C 1.57074(19) 0.25951(17) 0.21528(15) 0.0260(5) Uani 1 1 d . . .
C2B C 1.28501(19) 0.34277(16) 0.07634(15) 0.0243(5) Uani 1 1 d . . .
C3B C 1.8235(2) 0.3304(2) 0.05488(19) 0.0424(7) Uani 1 1 d . . .
H3BA H 1.8076 0.3064 0.1086 0.051 Uiso 1 1 calc R . .
C4B C 1.9030(2) 0.2987(2) 0.0069(2) 0.0492(8) Uani 1 1 d . . .
H4BA H 1.9402 0.2533 0.0289 0.059 Uiso 1 1 calc R . .
C5B C 1.9276(2) 0.33333(19) -0.07230(17) 0.0344(6) Uani 1 1 d . . .
H5BA H 1.9805 0.3110 -0.1043 0.041 Uiso 1 1 calc R . .
C6B C 1.8731(2) 0.40164(18) -0.10424(17) 0.0323(6) Uani 1 1 d . . .
H6BA H 1.8898 0.4260 -0.1577 0.039 Uiso 1 1 calc R . .
C7B C 1.7936(2) 0.43385(17) -0.05676(15) 0.0279(5) Uani 1 1 d . . .
H7BA H 1.7573 0.4801 -0.0784 0.033 Uiso 1 1 calc R . .
C8B C 1.76768(17) 0.39772(16) 0.02264(15) 0.0229(5) Uani 1 1 d . . .
C9B C 1.68421(18) 0.43376(15) 0.07559(14) 0.0212(5) Uani 1 1 d . . .
C10B C 1.71885(18) 0.50234(16) 0.14921(15) 0.0231(5) Uani 1 1 d . . .
C11B C 1.82120(19) 0.54673(17) 0.15880(17) 0.0289(5) Uani 1 1 d . . .
H11B H 1.8713 0.5367 0.1179 0.035 Uiso 1 1 calc R . .
C12B C 1.8474(2) 0.60655(18) 0.23093(18) 0.0345(6) Uani 1 1 d . . .
H12B H 1.9156 0.6375 0.2391 0.041 Uiso 1 1 calc R . .
C13B C 1.7717(2) 0.61955(18) 0.29013(18) 0.0344(6) Uani 1 1 d . . .
H13B H 1.7882 0.6587 0.3392 0.041 Uiso 1 1 calc R . .
C14B C 1.6699(2) 0.57339(18) 0.27585(17) 0.0307(6) Uani 1 1 d . . .
H14B H 1.6187 0.5828 0.3159 0.037 Uiso 1 1 calc R . .
C15B C 1.5115(2) 0.79883(18) 0.23559(16) 0.0301(5) Uani 1 1 d . . .
H15B H 1.5650 0.7712 0.2603 0.036 Uiso 1 1 calc R . .
C16B C 1.5169(2) 0.89770(19) 0.23778(19) 0.0389(7) Uani 1 1 d . . .
H16B H 1.5742 0.9361 0.2634 0.047 Uiso 1 1 calc R . .
C17B C 1.4364(2) 0.93917(19) 0.20164(18) 0.0397(7) Uani 1 1 d . . .
H17B H 1.4404 1.0053 0.2023 0.048 Uiso 1 1 calc R . .
C18B C 1.3506(2) 0.88178(19) 0.16475(18) 0.0389(7) Uani 1 1 d . . .
H18B H 1.2963 0.9094 0.1412 0.047 Uiso 1 1 calc R . .
C19B C 1.3452(2) 0.78262(18) 0.16279(17) 0.0323(6) Uani 1 1 d . . .
H19B H 1.2868 0.7442 0.1387 0.039 Uiso 1 1 calc R . .
C20B C 1.42652(18) 0.74115(16) 0.19659(15) 0.0232(5) Uani 1 1 d . . .
C21B C 1.42609(17) 0.63495(16) 0.19395(14) 0.0217(5) Uani 1 1 d . . .
C22B C 1.38119(18) 0.58158(17) 0.26785(15) 0.0245(5) Uani 1 1 d . . .
C23B C 1.3153(2) 0.61763(19) 0.32642(16) 0.0322(6) Uani 1 1 d . . .
H23B H 1.2966 0.6781 0.3205 0.039 Uiso 1 1 calc R . .
C24B C 1.2773(2) 0.5628(2) 0.39400(18) 0.0412(7) Uani 1 1 d . . .
H24B H 1.2323 0.5855 0.4338 0.049 Uiso 1 1 calc R . .
C25B C 1.3079(2) 0.4738(2) 0.40093(18) 0.0421(7) Uani 1 1 d . . .
H25B H 1.2842 0.4356 0.4459 0.051 Uiso 1 1 calc R . .
C26B C 1.3743(2) 0.44219(19) 0.33994(17) 0.0339(6) Uani 1 1 d . . .
H26B H 1.3945 0.3821 0.3449 0.041 Uiso 1 1 calc R . .
C27B C 1.54389(19) 0.33103(16) 0.00525(15) 0.0222(5) Uani 1 1 d . . .
H5NC H 1.599(2) 0.3027(17) -0.0157(15) 0.024(6) Uiso 1 1 d . . .
C28B C 1.52569(18) 0.63774(17) 0.06489(15) 0.0220(5) Uani 1 1 d . . .
H8NC H 1.5682(18) 0.6894(17) 0.0862(14) 0.018(6) Uiso 1 1 d . . .
O1W O 1.0545(8) 0.4242(8) 0.5250(6) 0.093(4) Uani 0.25 1 d P . .
H1W1 H 1.0353 0.4519 0.4815 0.139 Uiso 1 1 d R . .
H2W1 H 1.0879 0.3798 0.5068 0.139 Uiso 1 1 d R . .
O2WA O 1.4293(9) 1.0995(7) 0.0153(7) 0.056(4) Uani 0.230(7) 1 d P A 1
H1W2 H 1.4553 1.1144 -0.0367 0.084 Uiso 0.230(7) 1 d PR A 1
H2W2 H 1.4426 1.0571 0.0416 0.084 Uiso 0.230(7) 1 d PR A 1
O2WB O 1.4683(7) 1.0377(8) 0.0026(4) 0.052(3) Uani 0.270(7) 1 d P . 2
H3W2 H 1.4219 1.0083 -0.0246 0.078 Uiso 0.270(7) 1 d PR A 2
H4W2 H 1.5159 1.0517 0.0409 0.078 Uiso 0.270(7) 1 d PR A 2
H5NB H 0.8902(19) 0.7827(18) 0.5016(16) 0.027(7) Uiso 1 1 d . . .
H5ND H 1.501(2) 0.2869(18) 0.0389(15) 0.025(7) Uiso 1 1 d . . .
H8NB H 0.936(2) 1.1915(18) 0.4620(16) 0.028(7) Uiso 1 1 d . . .
H8ND H 1.5704(19) 0.5967(17) 0.0392(15) 0.021(6) Uiso 1 1 d . . .

loop_
_atom_site_aniso_label
_atom_site_aniso_U_11
_atom_site_aniso_U_22
_atom_site_aniso_U_33
_atom_site_aniso_U_23
_atom_site_aniso_U_13
_atom_site_aniso_U_12
Ni1A 0.02236(16) 0.01857(14) 0.02468(15) -0.00112(11) -0.00166(12) 0.00541(12)
S1A 0.0341(4) 0.0286(3) 0.0381(4) 0.0070(3) 0.0062(3) 0.0075(3)
S2A 0.0289(4) 0.0419(4) 0.0673(5) -0.0257(4) -0.0142(4) 0.0177(3)
N1A 0.0264(11) 0.0242(10) 0.0322(11) -0.0031(9) -0.0049(9) 0.0051(9)
N2A 0.0264(11) 0.0226(10) 0.0279(10) -0.0024(8) 0.0002(9) 0.0048(9)
N3A 0.0219(10) 0.0168(9) 0.0283(10) -0.0003(8) -0.0017(8) 0.0028(8)
N4A 0.0225(10) 0.0216(10) 0.0277(10) -0.0004(8) -0.0034(8) 0.0056(8)
N5A 0.0266(11) 0.0237(10) 0.0261(10) -0.0023(8) -0.0013(9) 0.0093(8)
N6A 0.0211(10) 0.0200(9) 0.0260(10) -0.0018(8) -0.0005(8) 0.0063(8)
C1A 0.0238(12) 0.0244(12) 0.0290(12) -0.0055(10) -0.0053(10) 0.0082(10)
C2A 0.0212(12) 0.0236(12) 0.0295(12) -0.0062(10) -0.0048(10) -0.0008(10)
C3A 0.0242(12) 0.0260(12) 0.0378(14) 0.0037(11) -0.0017(11) 0.0043(10)
C4A 0.0269(13) 0.0277(13) 0.0448(15) 0.0140(11) 0.0064(12) 0.0057(11)
C5A 0.0375(15) 0.0335(14) 0.0283(13) 0.0079(11) 0.0067(11) 0.0188(12)
C6A 0.0300(13) 0.0277(13) 0.0299(13) -0.0033(10) -0.0027(11) 0.0089(11)
C7A 0.0246(12) 0.0201(11) 0.0308(12) 0.0011(9) 0.0012(10) 0.0058(10)
C8A 0.0215(11) 0.0201(11) 0.0291(12) 0.0019(9) -0.0003(10) 0.0063(9)
C9A 0.0206(11) 0.0200(11) 0.0281(12) 0.0005(9) -0.0019(10) 0.0019(9)
C10A 0.0261(12) 0.0216(11) 0.0277(12) 0.0002(9) -0.0005(10) 0.0051(10)
C11A 0.0376(15) 0.0360(14) 0.0289(13) 0.0008(11) 0.0015(12) 0.0154(12)
C12A 0.0423(16) 0.0384(15) 0.0377(15) -0.0004(12) 0.0011(13) 0.0238(13)
C13A 0.0344(14) 0.0322(14) 0.0364(14) 0.0018(11) -0.0034(12) 0.0156(12)
C14A 0.0267(12) 0.0256(12) 0.0284(12) 0.0017(10) -0.0039(10) 0.0079(10)
C15A 0.0328(14) 0.0246(12) 0.0448(15) 0.0057(11) 0.0082(12) 0.0081(11)
C16A 0.0488(18) 0.0255(14) 0.0619(19) 0.0049(13) 0.0155(16) 0.0173(13)
C17A 0.0521(19) 0.0209(13) 0.0572(18) 0.0064(12) 0.0083(15) 0.0059(13)
C18A 0.0393(16) 0.0320(14) 0.0441(16) 0.0104(12) 0.0078(13) 0.0081(12)
C19A 0.0341(14) 0.0282(13) 0.0353(14) 0.0042(11) 0.0061(12) 0.0115(11)
C20A 0.0292(13) 0.0221(11) 0.0271(12) 0.0027(9) -0.0018(10) 0.0075(10)
C21A 0.0217(12) 0.0225(11) 0.0274(12) -0.0007(9) 0.0023(10) 0.0081(9)
C22A 0.0270(12) 0.0238(12) 0.0262(12) -0.0023(9) 0.0003(10) 0.0100(10)
C23A 0.0496(17) 0.0286(13) 0.0307(13) 0.0001(11) 0.0001(13) 0.0089(13)
C24A 0.070(2) 0.0428(17) 0.0270(14) -0.0018(12) -0.0050(14) 0.0086(16)
C25A 0.062(2) 0.0378(16) 0.0304(14) -0.0082(12) -0.0044(14) 0.0028(15)
C26A 0.0390(15) 0.0288(13) 0.0308(13) -0.0044(11) -0.0016(12) 0.0050(12)
C27A 0.0232(12) 0.0180(11) 0.0276(12) 0.0040(10) -0.0024(10) 0.0051(9)
C28A 0.0260(12) 0.0200(11) 0.0244(12) -0.0018(9) -0.0037(10) 0.0056(10)
Ni1B 0.01964(15) 0.01844(14) 0.02706(16) -0.00045(11) -0.00281(12) 0.00416(12)
S1B 0.0464(4) 0.0270(3) 0.0416(4) 0.0040(3) 0.0000(3) 0.0148(3)
S2B 0.0357(4) 0.0306(3) 0.0503(4) 0.0045(3) -0.0198(3) -0.0033(3)
N1B 0.0297(11) 0.0256(11) 0.0322(11) 0.0027(9) -0.0047(9) 0.0045(9)
N2B 0.0211(10) 0.0243(10) 0.0319(11) 0.0018(8) 0.0007(9) 0.0024(8)
N3B 0.0206(9) 0.0167(9) 0.0247(10) 0.0013(7) -0.0042(8) 0.0032(8)
N4B 0.0229(10) 0.0200(9) 0.0301(10) -0.0028(8) -0.0061(9) 0.0052(8)
N5B 0.0258(11) 0.0257(10) 0.0271(10) 0.0031(8) -0.0024(9) 0.0065(9)
N6B 0.0165(9) 0.0209(9) 0.0265(10) 0.0004(8) -0.0036(8) 0.0028(8)
C1B 0.0262(12) 0.0237(12) 0.0276(12) 0.0058(10) -0.0036(10) 0.0003(10)
C2B 0.0247(12) 0.0198(11) 0.0297(12) 0.0037(9) 0.0016(10) 0.0064(10)
C3B 0.0410(16) 0.0467(17) 0.0465(16) 0.0239(14) 0.0150(14) 0.0235(14)
C4B 0.0432(17) 0.0553(19) 0.0586(19) 0.0282(16) 0.0190(15) 0.0318(15)
C5B 0.0265(13) 0.0363(14) 0.0422(15) 0.0066(12) 0.0094(12) 0.0091(12)
C6B 0.0343(14) 0.0314(13) 0.0325(13) 0.0054(11) 0.0070(12) 0.0076(12)
C7B 0.0305(13) 0.0242(12) 0.0300(13) 0.0042(10) -0.0026(11) 0.0065(10)
C8B 0.0173(11) 0.0204(11) 0.0306(12) -0.0002(9) -0.0029(10) 0.0018(9)
C9B 0.0205(11) 0.0170(10) 0.0271(12) 0.0022(9) -0.0021(9) 0.0059(9)
C10B 0.0212(11) 0.0187(11) 0.0299(12) -0.0003(9) -0.0060(10) 0.0054(9)
C11B 0.0219(12) 0.0256(12) 0.0386(14) -0.0004(11) -0.0042(11) 0.0025(10)
C12B 0.0256(13) 0.0265(13) 0.0498(16) -0.0051(12) -0.0114(12) 0.0010(11)
C13B 0.0333(14) 0.0275(13) 0.0420(15) -0.0129(11) -0.0140(12) 0.0075(11)
C14B 0.0289(13) 0.0277(13) 0.0366(14) -0.0089(11) -0.0059(11) 0.0110(11)
C15B 0.0276(13) 0.0293(13) 0.0336(13) -0.0038(11) -0.0033(11) 0.0064(11)
C16B 0.0384(16) 0.0268(13) 0.0488(17) -0.0108(12) 0.0011(13) -0.0010(12)
C17B 0.0502(18) 0.0212(12) 0.0485(17) -0.0035(12) 0.0108(14) 0.0095(12)
C18B 0.0449(17) 0.0313(14) 0.0448(16) -0.0011(12) -0.0001(14) 0.0211(13)
C19B 0.0287(13) 0.0282(13) 0.0411(15) -0.0058(11) -0.0050(12) 0.0107(11)
C20B 0.0244(12) 0.0202(11) 0.0263(12) -0.0012(9) 0.0025(10) 0.0080(9)
C21B 0.0178(11) 0.0219(11) 0.0257(11) -0.0015(9) -0.0047(9) 0.0050(9)
C22B 0.0201(11) 0.0251(12) 0.0293(12) 0.0003(10) -0.0033(10) 0.0068(10)
C23B 0.0298(14) 0.0343(14) 0.0356(14) 0.0048(11) 0.0031(11) 0.0139(11)
C24B 0.0400(16) 0.0505(17) 0.0386(15) 0.0084(13) 0.0134(13) 0.0225(14)
C25B 0.0466(17) 0.0447(17) 0.0396(15) 0.0167(13) 0.0126(14) 0.0175(14)
C26B 0.0379(15) 0.0307(13) 0.0362(14) 0.0072(11) 0.0020(12) 0.0133(12)
C27B 0.0222(12) 0.0165(11) 0.0278(12) -0.0017(9) -0.0034(10) 0.0039(9)
C28B 0.0189(11) 0.0190(11) 0.0274(12) -0.0025(9) -0.0024(10) 0.0015(9)
O1W 0.102(9) 0.105(9) 0.057(6) -0.026(6) 0.001(6) -0.027(7)
O2WA 0.058(7) 0.037(6) 0.070(7) -0.021(5) 0.025(5) 0.002(5)
O2WB 0.050(5) 0.089(9) 0.018(4) 0.006(4) -0.004(4) 0.009(5)

loop_
_atom_type_symbol
_atom_type_description
_atom_type_scat_dispersion_real
_atom_type_scat_dispersion_imag
_atom_type_scat_source
C C 0.0033 0.0016 'International Tables Vol C Tables 4.2.6.8 and 6.1.1.4'
H H 0.0000 0.0000 'International Tables Vol C Tables 4.2.6.8 and 6.1.1.4'
N N 0.0061 0.0033 'International Tables Vol C Tables 4.2.6.8 and 6.1.1.4'
O O 0.0106 0.0060 'International Tables Vol C Tables 4.2.6.8 and 6.1.1.4'
S S 0.1246 0.1234 'International Tables Vol C Tables 4.2.6.8 and 6.1.1.4'
Ni Ni 0.3393 1.1124 'International Tables Vol C Tables 4.2.6.8 and 6.1.1.4'

loop_
_geom_angle_atom_site_label_1
_geom_angle_atom_site_label_2
_geom_angle_atom_site_label_3
_geom_angle
_geom_angle_site_symmetry_1
_geom_angle_site_symmetry_3
_geom_angle_publ_flag
N2A Ni1A N1A 92.52(8) . . ?
N2A Ni1A N5A 87.81(8) . . ?
N1A Ni1A N5A 95.83(8) . . ?
N2A Ni1A N3A 93.02(8) . . ?
N1A Ni1A N3A 86.15(8) . . ?
N5A Ni1A N3A 177.81(8) . . ?
N2A Ni1A N4A 170.50(8) . . ?
N1A Ni1A N4A 87.32(8) . . ?
N5A Ni1A N4A 101.66(7) . . ?
N3A Ni1A N4A 77.50(7) . . ?
N2A Ni1A N6A 99.95(7) . . ?
N1A Ni1A N6A 165.23(8) . . ?
N5A Ni1A N6A 76.92(7) . . ?
N3A Ni1A N6A 100.93(7) . . ?
N4A Ni1A N6A 81.68(7) . . ?
C1A N1A Ni1A 150.02(19) . . ?
C2A N2A Ni1A 169.5(2) . . ?
C9A N3A C27A 120.4(2) . . ?
C9A N3A Ni1A 116.64(16) . . ?
C27A N3A Ni1A 120.82(15) . . ?
C14A N4A C10A 118.4(2) . . ?
C14A N4A Ni1A 127.52(16) . . ?
C10A N4A Ni1A 114.03(15) . . ?
C26A N5A C22A 118.5(2) . . ?
C26A N5A Ni1A 125.00(17) . . ?
C22A N5A Ni1A 115.98(15) . . ?
C21A N6A C28A 119.38(19) . . ?
C21A N6A Ni1A 114.74(15) . . ?
C28A N6A Ni1A 122.61(15) . . ?
N1A C1A S1A 178.1(2) . . ?
N2A C2A S2A 178.3(2) . . ?
C4A C3A C8A 119.8(2) . . ?
C4A C3A H3AA 120.1 . . ?
C8A C3A H3AA 120.1 . . ?
C5A C4A C3A 120.1(2) . . ?
C5A C4A H4AA 119.9 . . ?
C3A C4A H4AA 119.9 . . ?
C6A C5A C4A 120.3(2) . . ?
C6A C5A H5AA 119.9 . . ?
C4A C5A H5AA 119.9 . . ?
C5A C6A C7A 120.3(2) . . ?
C5A C6A H6AA 119.8 . . ?
C7A C6A H6AA 119.8 . . ?
C6A C7A C8A 119.9(2) . . ?
C6A C7A H7AA 120.0 . . ?
C8A C7A H7AA 120.0 . . ?
C3A C8A C7A 119.6(2) . . ?
C3A C8A C9A 120.9(2) . . ?
C7A C8A C9A 119.5(2) . . ?
N3A C9A C10A 116.1(2) . . ?
N3A C9A C8A 124.8(2) . . ?
C10A C9A C8A 119.1(2) . . ?
N4A C10A C11A 122.0(2) . . ?
N4A C10A C9A 115.3(2) . . ?
C11A C10A C9A 122.7(2) . . ?
C10A C11A C12A 118.6(2) . . ?
C10A C11A H11A 120.7 . . ?
C12A C11A H11A 120.7 . . ?
C13A C12A C11A 119.6(2) . . ?
C13A C12A H12A 120.2 . . ?
C11A C12A H12A 120.2 . . ?
C12A C13A C14A 118.6(2) . . ?
C12A C13A H13A 120.7 . . ?
C14A C13A H13A 120.7 . . ?
N4A C14A C13A 122.8(2) . . ?
N4A C14A H14A 118.6 . . ?
C13A C14A H14A 118.6 . . ?
C16A C15A C20A 119.7(3) . . ?
C16A C15A H15A 120.1 . . ?
C20A C15A H15A 120.1 . . ?
C17A C16A C15A 120.6(3) . . ?
C17A C16A H16A 119.7 . . ?
C15A C16A H16A 119.7 . . ?
C16A C17A C18A 119.9(3) . . ?
C16A C17A H17A 120.0 . . ?
C18A C17A H17A 120.0 . . ?
C17A C18A C19A 119.9(3) . . ?
C17A C18A H18A 120.0 . . ?
C19A C18A H18A 120.0 . . ?
C20A C19A C18A 120.3(2) . . ?
C20A C19A H19A 119.9 . . ?
C18A C19A H19A 119.9 . . ?
C19A C20A C15A 119.5(2) . . ?
C19A C20A C21A 121.7(2) . . ?
C15A C20A C21A 118.8(2) . . ?
N6A C21A C22A 115.7(2) . . ?
N6A C21A C20A 124.9(2) . . ?
C22A C21A C20A 119.3(2) . . ?
N5A C22A C23A 122.3(2) . . ?
N5A C22A C21A 114.5(2) . . ?
C23A C22A C21A 123.2(2) . . ?
C22A C23A C24A 118.7(3) . . ?
C22A C23A H23A 120.6 . . ?
C24A C23A H23A 120.6 . . ?
C25A C24A C23A 119.0(3) . . ?
C25A C24A H24A 120.5 . . ?
C23A C24A H24A 120.5 . . ?
C24A C25A C26A 119.2(3) . . ?
C24A C25A H25A 120.4 . . ?
C26A C25A H25A 120.4 . . ?
N5A C26A C25A 122.1(2) . . ?
N5A C26A H26A 118.9 . . ?
C25A C26A H26A 118.9 . . ?
N3A C27A C28A 112.85(19) . 2_776 ?
N3A C27A H5NA 112.2(16) . . ?
C28A C27A H5NA 111.9(16) 2_776 . ?
N3A C27A H5NB 105.3(14) . . ?
C28A C27A H5NB 108.2(14) 2_776 . ?
H5NA C27A H5NB 106(2) . . ?
N6A C28A C27A 113.70(19) . 2_776 ?
N6A C28A H8NA 107.6(15) . . ?
C27A C28A H8NA 110.4(15) 2_776 . ?
N6A C28A H8NB 108.2(15) . . ?
C27A C28A H8NB 110.6(15) 2_776 . ?
H8NA C28A H8NB 106(2) . . ?
N2B Ni1B N5B 89.32(8) . . ?
N2B Ni1B N1B 93.46(8) . . ?
N5B Ni1B N1B 95.10(8) . . ?
N2B Ni1B N4B 171.37(8) . . ?
N5B Ni1B N4B 98.84(8) . . ?
N1B Ni1B N4B 88.62(8) . . ?
N2B Ni1B N3B 94.05(7) . . ?
N5B Ni1B N3B 176.39(8) . . ?
N1B Ni1B N3B 86.01(8) . . ?
N4B Ni1B N3B 77.73(7) . . ?
N2B Ni1B N6B 94.82(7) . . ?
N5B Ni1B N6B 77.93(7) . . ?
N1B Ni1B N6B 169.09(8) . . ?
N4B Ni1B N6B 84.24(7) . . ?
N3B Ni1B N6B 100.46(7) . . ?
C1B N1B Ni1B 143.10(19) . . ?
C2B N2B Ni1B 170.45(19) . . ?
C9B N3B C27B 120.1(2) . . ?
C9B N3B Ni1B 115.64(15) . . ?
C27B N3B Ni1B 120.77(15) . . ?
C14B N4B C10B 118.4(2) . . ?
C14B N4B Ni1B 127.17(17) . . ?
C10B N4B Ni1B 114.36(15) . . ?
C26B N5B C22B 118.4(2) . . ?
C26B N5B Ni1B 126.27(17) . . ?
C22B N5B Ni1B 114.79(15) . . ?
C21B N6B C28B 119.99(19) . . ?
C21B N6B Ni1B 114.10(15) . . ?
C28B N6B Ni1B 123.01(14) . . ?
N1B C1B S1B 178.0(2) . . ?
N2B C2B S2B 177.9(2) . . ?
C8B C3B C4B 119.9(3) . . ?
C8B C3B H3BA 120.1 . . ?
C4B C3B H3BA 120.1 . . ?
C5B C4B C3B 120.9(3) . . ?
C5B C4B H4BA 119.5 . . ?
C3B C4B H4BA 119.5 . . ?
C4B C5B C6B 119.4(2) . . ?
C4B C5B H5BA 120.3 . . ?
C6B C5B H5BA 120.3 . . ?
C5B C6B C7B 120.1(2) . . ?
C5B C6B H6BA 120.0 . . ?
C7B C6B H6BA 120.0 . . ?
C8B C7B C6B 120.4(2) . . ?
C8B C7B H7BA 119.8 . . ?
C6B C7B H7BA 119.8 . . ?
C3B C8B C7B 119.2(2) . . ?
C3B C8B C9B 119.7(2) . . ?
C7B C8B C9B 121.0(2) . . ?
N3B C9B C8B 126.6(2) . . ?
N3B C9B C10B 116.1(2) . . ?
C8B C9B C10B 117.27(19) . . ?
N4B C10B C11B 122.7(2) . . ?
N4B C10B C9B 115.09(19) . . ?
C11B C10B C9B 122.2(2) . . ?
C10B C11B C12B 118.4(2) . . ?
C10B C11B H11B 120.8 . . ?
C12B C11B H11B 120.8 . . ?
C13B C12B C11B 119.3(2) . . ?
C13B C12B H12B 120.3 . . ?
C11B C12B H12B 120.3 . . ?
C12B C13B C14B 119.2(2) . . ?
C12B C13B H13B 120.4 . . ?
C14B C13B H13B 120.4 . . ?
N4B C14B C13B 122.1(2) . . ?
N4B C14B H14B 119.0 . . ?
C13B C14B H14B 119.0 . . ?
C20B C15B C16B 120.2(2) . . ?
C20B C15B H15B 119.9 . . ?
C16B C15B H15B 119.9 . . ?
C15B C16B C17B 120.0(3) . . ?
C15B C16B H16B 120.0 . . ?
C17B C16B H16B 120.0 . . ?
C18B C17B C16B 119.8(2) . . ?
C18B C17B H17B 120.1 . . ?
C16B C17B H17B 120.1 . . ?
C17B C18B C19B 120.1(3) . . ?
C17B C18B H18B 119.9 . . ?
C19B C18B H18B 119.9 . . ?
C20B C19B C18B 120.2(2) . . ?
C20B C19B H19B 119.9 . . ?
C18B C19B H19B 119.9 . . ?
C19B C20B C15B 119.6(2) . . ?
C19B C20B C21B 122.4(2) . . ?
C15B C20B C21B 118.0(2) . . ?
N6B C21B C22B 117.0(2) . . ?
N6B C21B C20B 124.8(2) . . ?
C22B C21B C20B 117.92(19) . . ?
N5B C22B C23B 122.0(2) . . ?
N5B C22B C21B 114.8(2) . . ?
C23B C22B C21B 123.2(2) . . ?
C22B C23B C24B 119.3(2) . . ?
C22B C23B H23B 120.3 . . ?
C24B C23B H23B 120.3 . . ?
C25B C24B C23B 118.5(2) . . ?
C25B C24B H24B 120.7 . . ?
C23B C24B H24B 120.7 . . ?
C24B C25B C26B 119.1(3) . . ?
C24B C25B H25B 120.5 . . ?
C26B C25B H25B 120.5 . . ?
N5B C26B C25B 122.7(2) . . ?
N5B C26B H26B 118.7 . . ?
C25B C26B H26B 118.7 . . ?
N3B C27B C28B 113.19(19) . 2_865 ?
N3B C27B H5NC 108.7(15) . . ?
C28B C27B H5NC 113.6(15) 2_865 . ?
N3B C27B H5ND 104.2(14) . . ?
C28B C27B H5ND 107.5(15) 2_865 . ?
H5NC C27B H5ND 109(2) . . ?
N6B C28B C27B 115.13(19) . 2_865 ?
N6B C28B H8NC 109.8(14) . . ?
C27B C28B H8NC 108.6(15) 2_865 . ?
N6B C28B H8ND 108.2(14) . . ?
C27B C28B H8ND 108.7(14) 2_865 . ?
H8NC C28B H8ND 106(2) . . ?
H1W1 O1W H2W1 107.7 . . ?
H1W2 O2WA H2W2 124.9 . . ?
H1W2 O2WA H3W2 79.7 . . ?
H2W2 O2WA H3W2 60.6 . . ?
H1W2 O2WA H4W2 95.1 . . ?
H2W2 O2WA H4W2 37.7 . . ?
H3W2 O2WA H4W2 69.0 . . ?
O2WB O2WB H1W2 139.7 2_875 . ?
O2WB O2WB H2W2 128.2 2_875 . ?
H1W2 O2WB H2W2 89.0 . . ?
O2WB O2WB H3W2 93.7 2_875 . ?
H1W2 O2WB H3W2 90.2 . . ?
H2W2 O2WB H3W2 104.9 . . ?
O2WB O2WB H4W2 73.8 2_875 . ?
H1W2 O2WB H4W2 109.3 . . ?
H2W2 O2WB H4W2 73.1 . . ?
H3W2 O2WB H4W2 160.2 . . ?

loop_
_geom_bond_atom_site_label_1
_geom_bond_atom_site_label_2
_geom_bond_distance
_geom_bond_site_symmetry_2
_geom_bond_publ_flag
Ni1A N2A 2.048(2) . ?
Ni1A N1A 2.061(2) . ?
Ni1A N5A 2.076(2) . ?
Ni1A N3A 2.0965(19) . ?
Ni1A N4A 2.1134(19) . ?
Ni1A N6A 2.1387(19) . ?
S1A C1A 1.627(3) . ?
S2A C2A 1.637(3) . ?
N1A C1A 1.169(3) . ?
N2A C2A 1.159(3) . ?
N3A C9A 1.285(3) . ?
N3A C27A 1.468(3) . ?
N4A C14A 1.338(3) . ?
N4A C10A 1.352(3) . ?
N5A C26A 1.337(3) . ?
N5A C22A 1.349(3) . ?
N6A C21A 1.289(3) . ?
N6A C28A 1.473(3) . ?
C3A C4A 1.388(4) . ?
C3A C8A 1.396(3) . ?
C3A H3AA 0.9300 . ?
C4A C5A 1.383(4) . ?
C4A H4AA 0.9300 . ?
C5A C6A 1.381(4) . ?
C5A H5AA 0.9300 . ?
C6A C7A 1.382(3) . ?
C6A H6AA 0.9300 . ?
C7A C8A 1.396(3) . ?
C7A H7AA 0.9300 . ?
C8A C9A 1.489(3) . ?
C9A C10A 1.487(3) . ?
C10A C11A 1.388(3) . ?
C11A C12A 1.391(4) . ?
C11A H11A 0.9300 . ?
C12A C13A 1.374(4) . ?
C12A H12A 0.9300 . ?
C13A C14A 1.388(3) . ?
C13A H13A 0.9300 . ?
C14A H14A 0.9300 . ?
C15A C16A 1.389(4) . ?
C15A C20A 1.390(3) . ?
C15A H15A 0.9300 . ?
C16A C17A 1.377(4) . ?
C16A H16A 0.9300 . ?
C17A C18A 1.383(4) . ?
C17A H17A 0.9300 . ?
C18A C19A 1.390(4) . ?
C18A H18A 0.9300 . ?
C19A C20A 1.390(3) . ?
C19A H19A 0.9300 . ?
C20A C21A 1.495(3) . ?
C21A C22A 1.486(3) . ?
C22A C23A 1.377(3) . ?
C23A C24A 1.388(4) . ?
C23A H23A 0.9300 . ?
C24A C25A 1.375(4) . ?
C24A H24A 0.9300 . ?
C25A C26A 1.385(4) . ?
C25A H25A 0.9300 . ?
C26A H26A 0.9300 . ?
C27A C28A 1.527(3) 2_776 ?
C27A H5NA 0.93(3) . ?
C27A H5NB 1.02(2) . ?
C28A C27A 1.527(3) 2_776 ?
C28A H8NA 0.96(3) . ?
C28A H8NB 0.99(3) . ?
Ni1B N2B 2.044(2) . ?
Ni1B N5B 2.077(2) . ?
Ni1B N1B 2.079(2) . ?
Ni1B N4B 2.0988(19) . ?
Ni1B N3B 2.1124(19) . ?
Ni1B N6B 2.1291(19) . ?
S1B C1B 1.626(3) . ?
S2B C2B 1.631(3) . ?
N1B C1B 1.167(3) . ?
N2B C2B 1.161(3) . ?
N3B C9B 1.284(3) . ?
N3B C27B 1.464(3) . ?
N4B C14B 1.337(3) . ?
N4B C10B 1.350(3) . ?
N5B C26B 1.331(3) . ?
N5B C22B 1.350(3) . ?
N6B C21B 1.284(3) . ?
N6B C28B 1.473(3) . ?
C3B C8B 1.382(3) . ?
C3B C4B 1.386(4) . ?
C3B H3BA 0.9300 . ?
C4B C5B 1.370(4) . ?
C4B H4BA 0.9300 . ?
C5B C6B 1.381(4) . ?
C5B H5BA 0.9300 . ?
C6B C7B 1.385(3) . ?
C6B H6BA 0.9300 . ?
C7B C8B 1.383(3) . ?
C7B H7BA 0.9300 . ?
C8B C9B 1.493(3) . ?
C9B C10B 1.494(3) . ?
C10B C11B 1.382(3) . ?
C11B C12B 1.388(3) . ?
C11B H11B 0.9300 . ?
C12B C13B 1.372(4) . ?
C12B H12B 0.9300 . ?
C13B C14B 1.392(4) . ?
C13B H13B 0.9300 . ?
C14B H14B 0.9300 . ?
C15B C20B 1.390(3) . ?
C15B C16B 1.390(4) . ?
C15B H15B 0.9300 . ?
C16B C17B 1.390(4) . ?
C16B H16B 0.9300 . ?
C17B C18B 1.383(4) . ?
C17B H17B 0.9300 . ?
C18B C19B 1.394(4) . ?
C18B H18B 0.9300 . ?
C19B C20B 1.385(3) . ?
C19B H19B 0.9300 . ?
C20B C21B 1.501(3) . ?
C21B C22B 1.479(3) . ?
C22B C23B 1.381(3) . ?
C23B C24B 1.385(4) . ?
C23B H23B 0.9300 . ?
C24B C25B 1.381(4) . ?
C24B H24B 0.9300 . ?
C25B C26B 1.384(4) . ?
C25B H25B 0.9300 . ?
C26B H26B 0.9300 . ?
C27B C28B 1.530(3) 2_865 ?
C27B H5NC 0.92(3) . ?
C27B H5ND 0.95(3) . ?
C28B C27B 1.530(3) 2_865 ?
C28B H8NC 0.90(2) . ?
C28B H8ND 0.95(2) . ?
O1W H1W1 0.8500 . ?
O1W H2W1 0.8501 . ?
O2WA H1W2 0.9000 . ?
O2WA H2W2 0.7796 . ?
O2WA H3W2 1.3993 . ?
O2WA H4W2 1.4491 . ?
O2WB O2WB 1.43(2) 2_875 ?
O2WB H1W2 1.2995 . ?
O2WB H2W2 0.7538 . ?
O2WB H3W2 0.7887 . ?
O2WB H4W2 0.8506 . ?

loop_
_geom_torsion_atom_site_label_1
_geom_torsion_atom_site_label_2
_geom_torsion_atom_site_label_3
_geom_torsion_atom_site_label_4
_geom_torsion
_geom_torsion_site_symmetry_1
_geom_torsion_site_symmetry_2
_geom_torsion_site_symmetry_3
_geom_torsion_site_symmetry_4
_geom_torsion_publ_flag
N2A Ni1A N1A C1A 107.0(4) . . . . ?
N5A Ni1A N1A C1A -164.9(4) . . . . ?
N3A Ni1A N1A C1A 14.2(4) . . . . ?
N4A Ni1A N1A C1A -63.5(4) . . . . ?
N6A Ni1A N1A C1A -105.2(4) . . . . ?
N1A Ni1A N2A C2A -77.0(10) . . . . ?
N5A Ni1A N2A C2A -172.8(10) . . . . ?
N3A Ni1A N2A C2A 9.3(10) . . . . ?
N4A Ni1A N2A C2A 11.8(13) . . . . ?
N6A Ni1A N2A C2A 110.9(10) . . . . ?
N2A Ni1A N3A C9A -175.84(17) . . . . ?
N1A Ni1A N3A C9A -83.51(17) . . . . ?
N5A Ni1A N3A C9A 72(2) . . . . ?
N4A Ni1A N3A C9A 4.59(16) . . . . ?
N6A Ni1A N3A C9A 83.41(17) . . . . ?
N2A Ni1A N3A C27A -12.40(17) . . . . ?
N1A Ni1A N3A C27A 79.93(17) . . . . ?
N5A Ni1A N3A C27A -125(2) . . . . ?
N4A Ni1A N3A C27A 168.03(18) . . . . ?
N6A Ni1A N3A C27A -113.15(17) . . . . ?
N2A Ni1A N4A C14A 174.7(4) . . . . ?
N1A Ni1A N4A C14A -96.1(2) . . . . ?
N5A Ni1A N4A C14A -0.7(2) . . . . ?
N3A Ni1A N4A C14A 177.3(2) . . . . ?
N6A Ni1A N4A C14A 74.0(2) . . . . ?
N2A Ni1A N4A C10A -3.1(6) . . . . ?
N1A Ni1A N4A C10A 86.20(17) . . . . ?
N5A Ni1A N4A C10A -178.40(16) . . . . ?
N3A Ni1A N4A C10A -0.46(16) . . . . ?
N6A Ni1A N4A C10A -103.68(17) . . . . ?
N2A Ni1A N5A C26A 67.2(2) . . . . ?
N1A Ni1A N5A C26A -25.1(2) . . . . ?
N3A Ni1A N5A C26A 179(100) . . . . ?
N4A Ni1A N5A C26A -113.6(2) . . . . ?
N6A Ni1A N5A C26A 167.9(2) . . . . ?
N2A Ni1A N5A C22A -104.27(17) . . . . ?
N1A Ni1A N5A C22A 163.42(16) . . . . ?
N3A Ni1A N5A C22A 8(2) . . . . ?
N4A Ni1A N5A C22A 74.96(17) . . . . ?
N6A Ni1A N5A C22A -3.52(16) . . . . ?
N2A Ni1A N6A C21A 96.78(16) . . . . ?
N1A Ni1A N6A C21A -50.5(4) . . . . ?
N5A Ni1A N6A C21A 11.41(16) . . . . ?
N3A Ni1A N6A C21A -168.15(16) . . . . ?
N4A Ni1A N6A C21A -92.70(16) . . . . ?
N2A Ni1A N6A C28A -103.81(17) . . . . ?
N1A Ni1A N6A C28A 109.0(3) . . . . ?
N5A Ni1A N6A C28A 170.81(18) . . . . ?
N3A Ni1A N6A C28A -8.74(18) . . . . ?
N4A Ni1A N6A C28A 66.71(17) . . . . ?
Ni1A N1A C1A S1A -148(7) . . . . ?
Ni1A N2A C2A S2A -67(9) . . . . ?
C8A C3A C4A C5A 0.6(4) . . . . ?
C3A C4A C5A C6A -0.2(4) . . . . ?
C4A C5A C6A C7A -0.2(4) . . . . ?
C5A C6A C7A C8A 0.2(3) . . . . ?
C4A C3A C8A C7A -0.6(4) . . . . ?
C4A C3A C8A C9A 178.8(2) . . . . ?
C6A C7A C8A C3A 0.2(3) . . . . ?
C6A C7A C8A C9A -179.2(2) . . . . ?
C27A N3A C9A C10A -171.1(2) . . . . ?
Ni1A N3A C9A C10A -7.6(3) . . . . ?
C27A N3A C9A C8A 7.5(3) . . . . ?
Ni1A N3A C9A C8A 171.01(17) . . . . ?
C3A C8A C9A N3A -95.5(3) . . . . ?
C7A C8A C9A N3A 83.8(3) . . . . ?
C3A C8A C9A C10A 83.1(3) . . . . ?
C7A C8A C9A C10A -97.6(3) . . . . ?
C14A N4A C10A C11A -0.4(3) . . . . ?
Ni1A N4A C10A C11A 177.55(19) . . . . ?
C14A N4A C10A C9A 178.9(2) . . . . ?
Ni1A N4A C10A C9A -3.1(3) . . . . ?
N3A C9A C10A N4A 7.2(3) . . . . ?
C8A C9A C10A N4A -171.5(2) . . . . ?
N3A C9A C10A C11A -173.5(2) . . . . ?
C8A C9A C10A C11A 7.8(3) . . . . ?
N4A C10A C11A C12A 0.9(4) . . . . ?
C9A C10A C11A C12A -178.4(2) . . . . ?
C10A C11A C12A C13A -0.5(4) . . . . ?
C11A C12A C13A C14A -0.3(4) . . . . ?
C10A N4A C14A C13A -0.5(4) . . . . ?
Ni1A N4A C14A C13A -178.14(18) . . . . ?
C12A C13A C14A N4A 0.9(4) . . . . ?
C20A C15A C16A C17A 1.3(5) . . . . ?
C15A C16A C17A C18A 1.1(5) . . . . ?
C16A C17A C18A C19A -1.8(5) . . . . ?
C17A C18A C19A C20A 0.2(4) . . . . ?
C18A C19A C20A C15A 2.2(4) . . . . ?
C18A C19A C20A C21A -177.9(2) . . . . ?
C16A C15A C20A C19A -2.9(4) . . . . ?
C16A C15A C20A C21A 177.2(3) . . . . ?
C28A N6A C21A C22A -176.89(19) . . . . ?
Ni1A N6A C21A C22A -16.8(2) . . . . ?
C28A N6A C21A C20A 0.9(3) . . . . ?
Ni1A N6A C21A C20A 161.04(18) . . . . ?
C19A C20A C21A N6A 100.0(3) . . . . ?
C15A C20A C21A N6A -80.0(3) . . . . ?
C19A C20A C21A C22A -82.3(3) . . . . ?
C15A C20A C21A C22A 97.7(3) . . . . ?
C26A N5A C22A C23A 3.6(4) . . . . ?
Ni1A N5A C22A C23A 175.6(2) . . . . ?
C26A N5A C22A C21A -175.7(2) . . . . ?
Ni1A N5A C22A C21A -3.7(3) . . . . ?
N6A C21A C22A N5A 13.8(3) . . . . ?
C20A C21A C22A N5A -164.1(2) . . . . ?
N6A C21A C22A C23A -165.5(2) . . . . ?
C20A C21A C22A C23A 16.6(3) . . . . ?
N5A C22A C23A C24A -2.2(4) . . . . ?
C21A C22A C23A C24A 177.0(2) . . . . ?
C22A C23A C24A C25A -0.4(5) . . . . ?
C23A C24A C25A C26A 1.5(5) . . . . ?
C22A N5A C26A C25A -2.4(4) . . . . ?
Ni1A N5A C26A C25A -173.7(2) . . . . ?
C24A C25A C26A N5A -0.1(5) . . . . ?
C9A N3A C27A C28A -117.8(2) . . . 2_776 ?
Ni1A N3A C27A C28A 79.4(2) . . . 2_776 ?
C21A N6A C28A C27A -77.7(3) . . . 2_776 ?
Ni1A N6A C28A C27A 123.77(18) . . . 2_776 ?
N2B Ni1B N1B C1B 91.9(3) . . . . ?
N5B Ni1B N1B C1B -178.5(3) . . . . ?
N4B Ni1B N1B C1B -79.7(3) . . . . ?
N3B Ni1B N1B C1B -1.9(3) . . . . ?
N6B Ni1B N1B C1B -128.8(4) . . . . ?
N5B Ni1B N2B C2B 163.9(12) . . . . ?
N1B Ni1B N2B C2B -101.0(12) . . . . ?
N4B Ni1B N2B C2B 2.7(15) . . . . ?
N3B Ni1B N2B C2B -14.8(12) . . . . ?
N6B Ni1B N2B C2B 86.1(12) . . . . ?
N2B Ni1B N3B C9B -176.44(17) . . . . ?
N5B Ni1B N3B C9B 24.7(13) . . . . ?
N1B Ni1B N3B C9B -83.24(17) . . . . ?
N4B Ni1B N3B C9B 6.21(16) . . . . ?
N6B Ni1B N3B C9B 87.90(17) . . . . ?
N2B Ni1B N3B C27B -17.60(17) . . . . ?
N5B Ni1B N3B C27B -176.4(11) . . . . ?
N1B Ni1B N3B C27B 75.60(16) . . . . ?
N4B Ni1B N3B C27B 165.05(17) . . . . ?
N6B Ni1B N3B C27B -113.26(16) . . . . ?
N2B Ni1B N4B C14B 158.7(5) . . . . ?
N5B Ni1B N4B C14B -2.2(2) . . . . ?
N1B Ni1B N4B C14B -97.1(2) . . . . ?
N3B Ni1B N4B C14B 176.6(2) . . . . ?
N6B Ni1B N4B C14B 74.6(2) . . . . ?
N2B Ni1B N4B C10B -17.4(6) . . . . ?
N5B Ni1B N4B C10B -178.32(16) . . . . ?
N1B Ni1B N4B C10B 86.74(17) . . . . ?
N3B Ni1B N4B C10B 0.52(16) . . . . ?
N6B Ni1B N4B C10B -101.53(16) . . . . ?
N2B Ni1B N5B C26B 78.6(2) . . . . ?
N1B Ni1B N5B C26B -14.8(2) . . . . ?
N4B Ni1B N5B C26B -104.2(2) . . . . ?
N3B Ni1B N5B C26B -122.5(12) . . . . ?
N6B Ni1B N5B C26B 173.7(2) . . . . ?
N2B Ni1B N5B C22B -93.06(17) . . . . ?
N1B Ni1B N5B C22B 173.52(17) . . . . ?
N4B Ni1B N5B C22B 84.13(17) . . . . ?
N3B Ni1B N5B C22B 65.8(12) . . . . ?
N6B Ni1B N5B C22B 2.02(16) . . . . ?
N2B Ni1B N6B C21B 93.86(16) . . . . ?
N5B Ni1B N6B C21B 5.59(16) . . . . ?
N1B Ni1B N6B C21B -45.4(5) . . . . ?
N4B Ni1B N6B C21B -94.75(16) . . . . ?
N3B Ni1B N6B C21B -171.11(16) . . . . ?
N2B Ni1B N6B C28B -105.44(17) . . . . ?
N5B Ni1B N6B C28B 166.29(18) . . . . ?
N1B Ni1B N6B C28B 115.3(4) . . . . ?
N4B Ni1B N6B C28B 65.94(17) . . . . ?
N3B Ni1B N6B C28B -10.41(17) . . . . ?
Ni1B N1B C1B S1B -39(7) . . . . ?
Ni1B N2B C2B S2B -67(7) . . . . ?
C8B C3B C4B C5B 0.1(5) . . . . ?
C3B C4B C5B C6B 0.8(5) . . . . ?
C4B C5B C6B C7B -0.7(4) . . . . ?
C5B C6B C7B C8B -0.3(4) . . . . ?
C4B C3B C8B C7B -1.2(4) . . . . ?
C4B C3B C8B C9B -178.2(3) . . . . ?
C6B C7B C8B C3B 1.3(4) . . . . ?
C6B C7B C8B C9B 178.3(2) . . . . ?
C27B N3B C9B C8B 6.7(3) . . . . ?
Ni1B N3B C9B C8B 165.66(18) . . . . ?
C27B N3B C9B C10B -170.33(19) . . . . ?
Ni1B N3B C9B C10B -11.3(3) . . . . ?
C3B C8B C9B N3B -102.4(3) . . . . ?
C7B C8B C9B N3B 80.7(3) . . . . ?
C3B C8B C9B C10B 74.6(3) . . . . ?
C7B C8B C9B C10B -102.4(3) . . . . ?
C14B N4B C10B C11B -1.3(3) . . . . ?
Ni1B N4B C10B C11B 175.21(18) . . . . ?
C14B N4B C10B C9B 177.3(2) . . . . ?
Ni1B N4B C10B C9B -6.2(2) . . . . ?
N3B C9B C10B N4B 11.8(3) . . . . ?
C8B C9B C10B N4B -165.4(2) . . . . ?
N3B C9B C10B C11B -169.6(2) . . . . ?
C8B C9B C10B C11B 13.1(3) . . . . ?
N4B C10B C11B C12B 0.9(4) . . . . ?
C9B C10B C11B C12B -177.5(2) . . . . ?
C10B C11B C12B C13B 0.2(4) . . . . ?
C11B C12B C13B C14B -0.9(4) . . . . ?
C10B N4B C14B C13B 0.5(4) . . . . ?
Ni1B N4B C14B C13B -175.47(19) . . . . ?
C12B C13B C14B N4B 0.5(4) . . . . ?
C20B C15B C16B C17B 0.7(4) . . . . ?
C15B C16B C17B C18B 1.0(4) . . . . ?
C16B C17B C18B C19B -0.8(4) . . . . ?
C17B C18B C19B C20B -1.0(4) . . . . ?
C18B C19B C20B C15B 2.6(4) . . . . ?
C18B C19B C20B C21B -178.3(2) . . . . ?
C16B C15B C20B C19B -2.5(4) . . . . ?
C16B C15B C20B C21B 178.4(2) . . . . ?
C28B N6B C21B C22B -173.14(19) . . . . ?
Ni1B N6B C21B C22B -11.8(3) . . . . ?
C28B N6B C21B C20B 1.3(3) . . . . ?
Ni1B N6B C21B C20B 162.64(18) . . . . ?
C19B C20B C21B N6B 94.3(3) . . . . ?
C15B C20B C21B N6B -86.6(3) . . . . ?
C19B C20B C21B C22B -91.3(3) . . . . ?
C15B C20B C21B C22B 87.8(3) . . . . ?
C26B N5B C22B C23B -0.2(4) . . . . ?
Ni1B N5B C22B C23B 172.13(19) . . . . ?
C26B N5B C22B C21B 179.2(2) . . . . ?
Ni1B N5B C22B C21B -8.4(3) . . . . ?
N6B C21B C22B N5B 13.8(3) . . . . ?
C20B C21B C22B N5B -161.1(2) . . . . ?
N6B C21B C22B C23B -166.8(2) . . . . ?
C20B C21B C22B C23B 18.4(3) . . . . ?
N5B C22B C23B C24B -0.3(4) . . . . ?
C21B C22B C23B C24B -179.6(2) . . . . ?
C22B C23B C24B C25B 0.7(4) . . . . ?
C23B C24B C25B C26B -0.6(5) . . . . ?
C22B N5B C26B C25B 0.3(4) . . . . ?
Ni1B N5B C26B C25B -171.1(2) . . . . ?
C24B C25B C26B N5B 0.1(5) . . . . ?
C9B N3B C27B C28B -119.7(2) . . . 2_865 ?
Ni1B N3B C27B C28B 82.4(2) . . . 2_865 ?
C21B N6B C28B C27B -76.9(3) . . . 2_865 ?
Ni1B N6B C28B C27B 123.47(18) . . . 2_865 ?
